data_2235604
loop_
_publ_author_name
'Sun, Feng'
'Shen, Xuan'
'Zhao, Rui'
'Wang, Xin'
'Zhu, Dun-Ru'

_publ_section_title
;
 2-(2,4-Difluorophenyl)-5-nitropyridine
;
_journal_coeditor_code RZ2765
_journal_issue 7
_journal_name_full 'Acta Crystallographica Section E'
_journal_page_first o2001
_journal_paper_doi 10.1107/S1600536812024713
_journal_volume 68
_journal_year 2012
_chemical_formula_iupac 'C11 H6 F2 N2 O2'
_chemical_formula_moiety 'C11 H6 F2 N2 O2'
_chemical_formula_sum 'C11 H6 F2 N2 O2'
_chemical_formula_weight 236.18
_chemical_name_systematic
;
2-(2,4-Difluorophenyl)-5-nitropyridine
;
_space_group_IT_number 33
_symmetry_cell_setting orthorhombic
_symmetry_space_group_name_Hall 'P 2c -2n'
_symmetry_space_group_name_H-M 'P n a 21'
_atom_sites_solution_hydrogens geom
_atom_sites_solution_primary direct
_atom_sites_solution_secondary difmap
_audit_creation_method SHELXL-97
_cell_angle_alpha 90.00
_cell_angle_beta 90.00
_cell_angle_gamma 90.00
_cell_formula_units_Z 4
_cell_length_a 22.185(4)
_cell_length_b 3.7457(6)
_cell_length_c 11.894(2)
_cell_measurement_reflns_used 24
_cell_measurement_temperature 296(2)
_cell_measurement_theta_max 26.73
_cell_measurement_theta_min 1.88
_cell_volume 988.4(3)
_computing_cell_refinement 'SAINT (Bruker, 2005)'
_computing_data_collection 'APEX2 (Bruker, 2005)'
_computing_data_reduction 'SAINT (Bruker, 2005)'
_computing_molecular_graphics 'SHELXTL (Sheldrick, 2008)'
_computing_publication_material 'SHELXTL (Sheldrick, 2008)'
_computing_structure_refinement 'SHELXL97 (Sheldrick, 2008)'
_computing_structure_solution 'SHELXS97 (Sheldrick, 2008)'
_diffrn_ambient_temperature 296(2)
_diffrn_measured_fraction_theta_full 1.000
_diffrn_measured_fraction_theta_max 1.000
_diffrn_measurement_device_type 'Bruker APEXII CCD'
_diffrn_measurement_method '\w scans'
_diffrn_radiation_monochromator graphite
_diffrn_radiation_source 'fine-focus sealed tube'
_diffrn_radiation_type MoK\a
_diffrn_radiation_wavelength 0.71073
_diffrn_reflns_av_R_equivalents 0.0322
_diffrn_reflns_av_sigmaI/netI 0.0309
_diffrn_reflns_limit_h_max 26
_diffrn_reflns_limit_h_min -24
_diffrn_reflns_limit_k_max 4
_diffrn_reflns_limit_k_min -4
_diffrn_reflns_limit_l_max 14
_diffrn_reflns_limit_l_min -14
_diffrn_reflns_number 6331
_diffrn_reflns_theta_full 25.00
_diffrn_reflns_theta_max 25.00
_diffrn_reflns_theta_min 1.84
_exptl_absorpt_coefficient_mu 0.137
_exptl_absorpt_correction_T_max 0.9892
_exptl_absorpt_correction_T_min 0.9811
_exptl_absorpt_correction_type multi-scan
_exptl_absorpt_process_details '(SADABS; Sheldrick, 1996)'
_exptl_crystal_colour colourless
_exptl_crystal_density_diffrn 1.587
_exptl_crystal_density_method 'not measured'
_exptl_crystal_description block
_exptl_crystal_F_000 480
_exptl_crystal_size_max 0.14
_exptl_crystal_size_mid 0.12
_exptl_crystal_size_min 0.08
_refine_diff_density_max 0.143
_refine_diff_density_min -0.115
_refine_ls_abs_structure_details 'Flack (1983), 823 Friedel pairs'
_refine_ls_abs_structure_Flack 1.3(9)
_refine_ls_extinction_coef 0.020(2)
_refine_ls_extinction_expression Fc^*^=kFc[1+0.001xFc^2^\l^3^/sin(2\q)]^-1/4^
_refine_ls_extinction_method 'SHELXL97 (Sheldrick, 2008)'
_refine_ls_goodness_of_fit_ref 1.055
_refine_ls_hydrogen_treatment constr
_refine_ls_matrix_type full
_refine_ls_number_parameters 155
_refine_ls_number_reflns 1750
_refine_ls_number_restraints 1
_refine_ls_restrained_S_all 1.054
_refine_ls_R_factor_all 0.0460
_refine_ls_R_factor_gt 0.0338
_refine_ls_shift/su_max 0.000
_refine_ls_shift/su_mean 0.000
_refine_ls_structure_factor_coef Fsqd
_refine_ls_weighting_details 'calc w=1/[\s^2^(Fo^2^)+(0.0417P)^2^+0.0000P] where P=(Fo^2^+2Fc^2^)/3'
_refine_ls_weighting_scheme calc
_refine_ls_wR_factor_gt 0.0754
_refine_ls_wR_factor_ref 0.0810
_reflns_number_gt 1450
_reflns_number_total 1750
_reflns_threshold_expression I>2sigma(I)
_cod_data_source_file rz2765.cif
_cod_data_source_block I
_cod_database_code 2235604
_cod_database_fobs_code 2235604

loop_
_symmetry_equiv_pos_as_xyz
'x, y, z'
'-x, -y, z+1/2'
'x+1/2, -y+1/2, z'
'-x+1/2, y+1/2, z+1/2'

loop_
_atom_site_type_symbol
_atom_site_label
_atom_site_fract_x
_atom_site_fract_y
_atom_site_fract_z
_atom_site_U_iso_or_equiv
_atom_site_adp_type
_atom_site_calc_flag
_atom_site_refinement_flags
_atom_site_occupancy
_atom_site_symmetry_multiplicity
F F1 0.43717(7) 0.8814(4) 0.19399(11) 0.0706(5) Uani d . 1 1
F F2 0.64096(6) 0.8761(5) 0.29027(14) 0.0783(5) Uani d . 1 1
N N1 0.39001(8) 0.6832(5) 0.52314(14) 0.0468(5) Uani d . 1 1
N N2 0.23174(9) 0.3925(7) 0.5480(2) 0.0604(6) Uani d . 1 1
C C1 0.33559(10) 0.6124(6) 0.56308(18) 0.0487(6) Uani d . 1 1
H H1A 0.3278 0.6546 0.6388 0.058 Uiso calc R 1 1
C C2 0.29008(9) 0.4788(6) 0.4966(2) 0.0461(5) Uani d . 1 1
C C3 0.29993(10) 0.4202(6) 0.38367(19) 0.0499(6) Uani d . 1 1
H H3A 0.2696 0.3316 0.3376 0.060 Uiso calc R 1 1
C C4 0.35623(9) 0.4973(6) 0.34139(19) 0.0480(6) Uani d . 1 1
H H4A 0.3644 0.4647 0.2654 0.058 Uiso calc R 1 1
C C5 0.40050(9) 0.6236(5) 0.41293(17) 0.0392(5) Uani d . 1 1
C C6 0.46353(9) 0.6929(5) 0.37757(17) 0.0406(5) Uani d . 1 1
C C7 0.48022(10) 0.8139(6) 0.27144(19) 0.0457(6) Uani d . 1 1
C C8 0.53882(12) 0.8781(6) 0.2407(2) 0.0529(6) Uani d . 1 1
H H8A 0.5485 0.9618 0.1693 0.064 Uiso calc R 1 1
C C9 0.58240(10) 0.8137(6) 0.3194(2) 0.0524(6) Uani d . 1 1
C C10 0.57000(11) 0.6967(7) 0.4255(2) 0.0552(7) Uani d . 1 1
H H10A 0.6007 0.6581 0.4773 0.066 Uiso calc R 1 1
C C11 0.51028(9) 0.6372(6) 0.45341(19) 0.0468(6) Uani d . 1 1
H H11A 0.5011 0.5571 0.5254 0.056 Uiso calc R 1 1
O O1 0.19644(9) 0.2185(6) 0.49287(19) 0.0910(7) Uani d . 1 1
O O2 0.22205(9) 0.4973(7) 0.6427(2) 0.1016(8) Uani d . 1 1

loop_
_atom_site_aniso_label
_atom_site_aniso_U_11
_atom_site_aniso_U_22
_atom_site_aniso_U_33
_atom_site_aniso_U_12
_atom_site_aniso_U_13
_atom_site_aniso_U_23
F1 0.0672(10) 0.0979(13) 0.0468(8) 0.0059(9) -0.0017(7) 0.0135(8)
F2 0.0529(8) 0.1004(11) 0.0818(11) -0.0123(8) 0.0206(8) -0.0020(9)
N1 0.0453(11) 0.0560(12) 0.0390(11) -0.0035(9) 0.0008(8) -0.0029(9)
N2 0.0466(13) 0.0676(13) 0.0671(16) -0.0070(11) 0.0044(12) 0.0016(11)
C1 0.0491(13) 0.0584(14) 0.0387(13) -0.0033(12) 0.0016(10) -0.0016(10)
C2 0.0423(12) 0.0445(12) 0.0514(15) 0.0006(10) 0.0018(11) 0.0024(11)
C3 0.0468(13) 0.0535(13) 0.0494(14) -0.0034(11) -0.0103(11) -0.0086(12)
C4 0.0531(14) 0.0548(14) 0.0360(12) 0.0004(11) -0.0040(11) -0.0040(11)
C5 0.0446(12) 0.0343(11) 0.0386(11) 0.0014(10) -0.0010(9) 0.0006(9)
C6 0.0492(14) 0.0339(11) 0.0387(12) 0.0036(9) 0.0022(11) -0.0021(10)
C7 0.0543(15) 0.0437(13) 0.0392(12) 0.0042(11) 0.0012(11) 0.0027(11)
C8 0.0614(16) 0.0494(16) 0.0480(13) -0.0010(12) 0.0133(12) 0.0017(11)
C9 0.0449(14) 0.0506(14) 0.0617(16) -0.0035(11) 0.0146(13) -0.0053(12)
C10 0.0486(15) 0.0605(16) 0.0564(16) 0.0036(11) 0.0012(12) 0.0028(13)
C11 0.0443(13) 0.0487(14) 0.0474(13) 0.0022(10) 0.0016(11) 0.0038(11)
O1 0.0561(11) 0.1191(18) 0.0978(18) -0.0343(12) -0.0064(12) -0.0072(13)
O2 0.0777(15) 0.151(2) 0.0764(15) -0.0335(14) 0.0293(12) -0.0233(16)

loop_
_atom_type_symbol
_atom_type_description
_atom_type_scat_dispersion_real
_atom_type_scat_dispersion_imag
_atom_type_scat_source
C C 0.0033 0.0016 'International Tables Vol C Tables 4.2.6.8 and 6.1.1.4'
H H 0.0000 0.0000 'International Tables Vol C Tables 4.2.6.8 and 6.1.1.4'
N N 0.0061 0.0033 'International Tables Vol C Tables 4.2.6.8 and 6.1.1.4'
O O 0.0106 0.0060 'International Tables Vol C Tables 4.2.6.8 and 6.1.1.4'
F F 0.0171 0.0103 'International Tables Vol C Tables 4.2.6.8 and 6.1.1.4'

loop_
_geom_angle_atom_site_label_1
_geom_angle_atom_site_label_2
_geom_angle_atom_site_label_3
_geom_angle
C1 N1 C5 118.19(19)
O1 N2 O2 124.2(2)
O1 N2 C2 117.6(2)
O2 N2 C2 118.2(2)
N1 C1 C2 122.4(2)
N1 C1 H1A 118.8
C2 C1 H1A 118.8
C1 C2 C3 120.1(2)
C1 C2 N2 119.2(2)
C3 C2 N2 120.7(2)
C4 C3 C2 117.8(2)
C4 C3 H3A 121.1
C2 C3 H3A 121.1
C3 C4 C5 119.4(2)
C3 C4 H4A 120.3
C5 C4 H4A 120.3
N1 C5 C4 122.1(2)
N1 C5 C6 114.14(19)
C4 C5 C6 123.72(19)
C11 C6 C7 116.04(19)
C11 C6 C5 119.54(19)
C7 C6 C5 124.4(2)
F1 C7 C8 117.1(2)
F1 C7 C6 119.44(19)
C8 C7 C6 123.5(2)
C9 C8 C7 117.1(2)
C9 C8 H8A 121.4
C7 C8 H8A 121.4
C10 C9 F2 118.8(2)
C10 C9 C8 123.2(2)
F2 C9 C8 118.0(2)
C9 C10 C11 117.8(2)
C9 C10 H10A 121.1
C11 C10 H10A 121.1
C10 C11 C6 122.3(2)
C10 C11 H11A 118.9
C6 C11 H11A 118.9

loop_
_geom_bond_atom_site_label_1
_geom_bond_atom_site_label_2
_geom_bond_distance
F1 C7 1.351(3)
F2 C9 1.365(2)
N1 C1 1.324(3)
N1 C5 1.350(3)
N2 O1 1.212(3)
N2 O2 1.213(3)
N2 C2 1.467(3)
C1 C2 1.377(3)
C1 H1A 0.9300
C2 C3 1.378(3)
C3 C4 1.377(3)
C3 H3A 0.9300
C4 C5 1.383(3)
C4 H4A 0.9300
C5 C6 1.483(3)
C6 C11 1.390(3)
C6 C7 1.391(3)
C7 C8 1.372(3)
C8 C9 1.367(4)
C8 H8A 0.9300
C9 C10 1.364(4)
C10 C11 1.384(3)
C10 H10A 0.9300
C11 H11A 0.9300

loop_
_geom_hbond_atom_site_label_D
_geom_hbond_atom_site_label_H
_geom_hbond_atom_site_label_A
_geom_hbond_site_symmetry_A
_geom_hbond_distance_DH
_geom_hbond_distance_HA
_geom_hbond_distance_DA
_geom_hbond_angle_DHA
_geom_hbond_publ_flag
C10 H10A O1 3_555 0.93 2.56 3.306(3) 138 yes
C8 H8A N1 2_674 0.93 2.58 3.448(3) 156 yes
C4 H4A F1 ? 0.93 2.40 2.893(3) 113 yes
